data_4334730
loop_
_publ_author_name
'Vivienne Leigh'
'Wadi Ghattas'
'Ralte Lalrempuia'
'Helge M\"uller-Bunz'
'Mary T. Pryce'
'Martin Albrecht'

_publ_contact_author
;
        Prof. Dr. Martin Albrecht
        School of Chemistry and Chemical Biology
        University College Dublin
        Belfield
        Dublin 4
        Ireland
;
_publ_contact_author_email martin.albrecht@ucd.ie
_publ_contact_author_fax '00353 1 716-2501'
_publ_contact_author_phone '00353 1 716-2504'
_publ_section_title
;
 Synthesis, Photo-, and Electrochemistry of Ruthenium Bis(bipyridine)
 Complexes Comprising a N-heterocyclic Carbene Ligand
;
_journal_name_full 'Inorganic Chemistry'
_journal_page_first 5395
_journal_page_last 5402
_journal_paper_doi 10.1021/ic400347r
_journal_volume 52
_journal_year 2013
_chemical_formula_moiety 'C19 H23 Cl N3 Ru, F6 P'
_chemical_formula_sum 'C19 H23 Cl F6 N3 P Ru'
_chemical_formula_weight 574.89
_chemical_name_systematic
; 
 ? 
;
_space_group_IT_number 14
_symmetry_cell_setting monoclinic
_symmetry_space_group_name_Hall '-P 2ybc'
_symmetry_space_group_name_H-M 'P 1 21/c 1'
_atom_sites_solution_hydrogens geom
_atom_sites_solution_primary direct
_atom_sites_solution_secondary difmap
_audit_creation_method SHELXL-97
_cell_angle_alpha 90.00
_cell_angle_beta 96.926(2)
_cell_angle_gamma 90.00
_cell_formula_units_Z 4
_cell_length_a 11.9352(4)
_cell_length_b 10.9933(3)
_cell_length_c 16.9445(4)
_cell_measurement_reflns_used 62708
_cell_measurement_temperature 100(2)
_cell_measurement_theta_max 33.0708
_cell_measurement_theta_min 3.3511
_cell_volume 2207.02(11)
_computing_cell_refinement
; 
CrysAlisPro, Oxford Diffraction Ltd., 
Version 1.171.33.66 (release 28-04-2010 CrysAlis171 .NET) 
(compiled Apr 28 2010,14:27:37) 
;
_computing_data_collection
; 
CrysAlisPro, Oxford Diffraction Ltd., 
Version 1.171.33.66 (release 28-04-2010 CrysAlis171 .NET) 
(compiled Apr 28 2010,14:27:37) 
;
_computing_data_reduction
; 
CrysAlisPro, Oxford Diffraction Ltd., 
Version 1.171.33.66 (release 28-04-2010 CrysAlis171 .NET) 
(compiled Apr 28 2010,14:27:37) 
;
_computing_structure_refinement 'SHELXL-97 (Sheldrick, 2008)'
_computing_structure_solution 'SHELXS-97 (Sheldrick, 2008)'
_diffrn_ambient_temperature 100(2)
_diffrn_detector_area_resol_mean 10.3196
_diffrn_measured_fraction_theta_full 0.999
_diffrn_measured_fraction_theta_max 0.958
_diffrn_measurement_device_type 'SuperNova, Dual, Cu at zero, Atlas'
_diffrn_measurement_method '\w scans'
_diffrn_radiation_monochromator mirror
_diffrn_radiation_source 'SuperNova (Mo) x-ray Source'
_diffrn_radiation_type MoK\a
_diffrn_radiation_wavelength 0.71073
_diffrn_reflns_av_R_equivalents 0.0591
_diffrn_reflns_av_sigmaI/netI 0.0226
_diffrn_reflns_limit_h_max 17
_diffrn_reflns_limit_h_min -18
_diffrn_reflns_limit_k_max 16
_diffrn_reflns_limit_k_min -16
_diffrn_reflns_limit_l_max 25
_diffrn_reflns_limit_l_min -25
_diffrn_reflns_number 113230
_diffrn_reflns_theta_full 31.00
_diffrn_reflns_theta_max 33.15
_diffrn_reflns_theta_min 3.35
_exptl_absorpt_coefficient_mu 0.966
_exptl_absorpt_correction_T_max 0.954
_exptl_absorpt_correction_T_min 0.912
_exptl_absorpt_correction_type analytical
_exptl_absorpt_process_details
; 
CrysAlisPro, Oxford Diffraction Ltd., 
Version 1.171.33.66 (release 28-04-2010 CrysAlis171 .NET) 
(compiled Apr 28 2010,14:27:37) 
Analytical numeric absorption correction using a multifaceted crystal
model based on expressions derived by R.C. Clark & J.S. Reid.
(Clark, R. C. & Reid, J. S. (1995). Acta Cryst. A51, 887-897)
;
_exptl_crystal_density_diffrn 1.730
_exptl_crystal_F_000 1152
_exptl_crystal_size_max 0.1317
_exptl_crystal_size_mid 0.0961
_exptl_crystal_size_min 0.0609
_refine_diff_density_max 3.692
_refine_diff_density_min -1.334
_refine_diff_density_rms 0.114
_refine_ls_extinction_method none
_refine_ls_goodness_of_fit_ref 1.062
_refine_ls_hydrogen_treatment constr
_refine_ls_matrix_type full
_refine_ls_number_parameters 284
_refine_ls_number_reflns 8059
_refine_ls_number_restraints 0
_refine_ls_restrained_S_all 1.062
_refine_ls_R_factor_all 0.0493
_refine_ls_R_factor_gt 0.0386
_refine_ls_shift/su_max 0.001
_refine_ls_shift/su_mean 0.000
_refine_ls_structure_factor_coef Fsqd
_refine_ls_weighting_details 'calc w=1/[\s^2^(Fo^2^)+(0.0536P)^2^+3.3614P] where P=(Fo^2^+2Fc^2^)/3'
_refine_ls_weighting_scheme calc
_refine_ls_wR_factor_gt 0.1009
_refine_ls_wR_factor_ref 0.1055
_reflns_number_gt 6678
_reflns_number_total 8059
_reflns_threshold_expression I>2\s(I)
_cod_data_source_file ic400347r_si_002_2.cif
_cod_data_source_block alb53
_cod_original_cell_volume 2206.99(10)
_cod_original_sg_symbol_H-M 'P 21/c'
_cod_database_code 4334730

loop_
_symmetry_equiv_pos_as_xyz
'x, y, z'
'-x, y+1/2, -z+1/2'
'-x, -y, -z'
'x, -y-1/2, z-1/2'

loop_
_atom_site_label
_atom_site_type_symbol
_atom_site_fract_x
_atom_site_fract_y
_atom_site_fract_z
_atom_site_U_iso_or_equiv
_atom_site_adp_type
_atom_site_occupancy
_atom_site_symmetry_multiplicity
_atom_site_calc_flag
_atom_site_refinement_flags
Ru Ru 0.703277(13) 0.213951(15) 1.022003(10) 0.01752(5) Uani 1 1 d .
Cl Cl 0.53097(5) 0.20024(5) 1.08143(4) 0.02580(12) Uani 1 1 d .
C1 C 0.85336(18) 0.1727(2) 0.96304(14) 0.0231(4) Uani 1 1 d .
C7 C 0.8991(2) 0.2362(3) 0.89351(17) 0.0325(5) Uani 1 1 d .
H7 H 0.8398 0.2322 0.8465 0.039 Uiso 1 1 calc R
C8 C 1.0027(2) 0.1652(3) 0.87318(19) 0.0376(6) Uani 1 1 d .
H8A H 1.0614 0.1666 0.9189 0.056 Uiso 1 1 calc R
H8B H 1.0316 0.2029 0.8273 0.056 Uiso 1 1 calc R
H8C H 0.9811 0.0808 0.8604 0.056 Uiso 1 1 calc R
C9 C 0.9292(3) 0.3693(3) 0.9091(3) 0.0540(10) Uani 1 1 d .
H9A H 0.8630 0.4130 0.9235 0.081 Uiso 1 1 calc R
H9B H 0.9534 0.4055 0.8611 0.081 Uiso 1 1 calc R
H9C H 0.9907 0.3750 0.9529 0.081 Uiso 1 1 calc R
C2 C 0.88641(19) 0.2046(2) 1.04303(15) 0.0259(5) Uani 1 1 d .
H2 H 0.9384 0.2694 1.0548 0.031 Uiso 1 1 calc R
C3 C 0.8435(2) 0.1416(3) 1.10676(17) 0.0362(6) Uani 1 1 d .
H3 H 0.8686 0.1634 1.1602 0.043 Uiso 1 1 calc R
C4 C 0.7649(2) 0.0481(3) 1.0907(2) 0.0427(8) Uani 1 1 d .
C10 C 0.7143(4) -0.0137(5) 1.1573(3) 0.0826(19) Uani 1 1 d .
H10A H 0.6432 -0.0529 1.1363 0.124 Uiso 1 1 calc R
H10B H 0.6999 0.0468 1.1974 0.124 Uiso 1 1 calc R
H10C H 0.7670 -0.0752 1.1817 0.124 Uiso 1 1 calc R
C5 C 0.7329(2) 0.0129(2) 1.0111(2) 0.0426(8) Uani 1 1 d .
H5 H 0.6815 -0.0525 0.9995 0.051 Uiso 1 1 calc R
C6 C 0.7767(2) 0.0741(2) 0.94902(18) 0.0319(5) Uani 1 1 d .
H6 H 0.7544 0.0488 0.8958 0.038 Uiso 1 1 calc R
N1 N 0.60649(15) 0.29218(17) 0.92382(11) 0.0183(3) Uani 1 1 d .
C11 C 0.5517(2) 0.2273(3) 0.86288(15) 0.0281(5) Uani 1 1 d .
H11 H 0.5543 0.1410 0.8650 0.034 Uiso 1 1 calc R
C12 C 0.4924(2) 0.2830(3) 0.79806(15) 0.0312(5) Uani 1 1 d .
H12 H 0.4558 0.2365 0.7552 0.037 Uiso 1 1 calc R
C13 C 0.4876(2) 0.4097(3) 0.79731(15) 0.0288(5) Uani 1 1 d .
H13 H 0.4481 0.4500 0.7528 0.035 Uiso 1 1 calc R
C14 C 0.53932(17) 0.4778(2) 0.85989(13) 0.0222(4) Uani 1 1 d .
H14 H 0.5345 0.5640 0.8601 0.027 Uiso 1 1 calc R
C15 C 0.59880(16) 0.4144(2) 0.92264(12) 0.0170(3) Uani 1 1 d .
N2 N 0.65495(14) 0.46858(16) 0.99027(10) 0.0163(3) Uani 1 1 d .
C16 C 0.70626(16) 0.39242(19) 1.04780(12) 0.0159(3) Uani 1 1 d .
C17 C 0.66737(18) 0.59080(19) 1.01134(13) 0.0197(4) Uani 1 1 d .
H17 H 0.6397 0.6591 0.9806 0.024 Uiso 1 1 calc R
C18 C 0.72628(19) 0.5922(2) 1.08377(14) 0.0239(4) Uani 1 1 d .
H18 H 0.7490 0.6623 1.1145 0.029 Uiso 1 1 calc R
N3 N 0.74829(16) 0.46977(19) 1.10592(11) 0.0222(4) Uani 1 1 d .
C19 C 0.8075(2) 0.4331(3) 1.18225(15) 0.0320(5) Uani 1 1 d .
H19A H 0.7739 0.3581 1.2000 0.048 Uiso 1 1 calc R
H19B H 0.8011 0.4976 1.2214 0.048 Uiso 1 1 calc R
H19C H 0.8872 0.4190 1.1768 0.048 Uiso 1 1 calc R
P P 0.81797(5) 0.74152(6) 0.33779(3) 0.01993(11) Uani 1 1 d .
F1 F 0.79330(14) 0.73626(16) 0.24284(9) 0.0321(3) Uani 1 1 d .
F2 F 0.84158(16) 0.7436(2) 0.43247(10) 0.0434(4) Uani 1 1 d .
F3 F 0.92234(14) 0.82986(16) 0.33151(10) 0.0356(4) Uani 1 1 d .
F4 F 0.89907(13) 0.62592(15) 0.33734(10) 0.0340(3) Uani 1 1 d .
F5 F 0.71267(14) 0.6513(2) 0.34221(13) 0.0520(6) Uani 1 1 d .
F6 F 0.73525(15) 0.85516(18) 0.33802(10) 0.0411(4) Uani 1 1 d .

loop_
_atom_site_aniso_label
_atom_site_aniso_U_11
_atom_site_aniso_U_22
_atom_site_aniso_U_33
_atom_site_aniso_U_23
_atom_site_aniso_U_13
_atom_site_aniso_U_12
Ru 0.01241(8) 0.01730(8) 0.02323(9) 0.00282(6) 0.00369(5) 0.00505(5)
Cl 0.0179(2) 0.0296(3) 0.0315(3) 0.0082(2) 0.00962(19) 0.00767(18)
C1 0.0147(8) 0.0243(10) 0.0313(11) 0.0008(9) 0.0068(8) 0.0072(7)
C7 0.0228(11) 0.0435(15) 0.0331(13) 0.0087(11) 0.0112(9) 0.0082(10)
C8 0.0283(12) 0.0439(16) 0.0441(15) -0.0043(12) 0.0192(11) 0.0050(11)
C9 0.056(2) 0.0349(15) 0.080(3) 0.0218(16) 0.0432(19) 0.0125(14)
C2 0.0134(8) 0.0330(12) 0.0308(11) 0.0033(9) 0.0012(8) 0.0093(8)
C3 0.0263(11) 0.0521(17) 0.0305(12) 0.0144(12) 0.0050(9) 0.0237(12)
C4 0.0331(13) 0.0402(15) 0.0586(19) 0.0311(14) 0.0217(13) 0.0227(12)
C10 0.060(2) 0.083(3) 0.115(4) 0.079(3) 0.054(3) 0.043(2)
C5 0.0257(12) 0.0165(10) 0.089(3) 0.0045(12) 0.0215(14) 0.0049(9)
C6 0.0220(10) 0.0271(11) 0.0478(15) -0.0130(11) 0.0093(10) 0.0054(9)
N1 0.0133(7) 0.0243(8) 0.0170(8) -0.0028(6) 0.0014(6) 0.0032(6)
C11 0.0239(10) 0.0352(13) 0.0242(11) -0.0073(9) -0.0007(8) 0.0020(9)
C12 0.0248(11) 0.0478(15) 0.0196(10) -0.0074(10) -0.0032(8) -0.0009(10)
C13 0.0207(10) 0.0416(14) 0.0241(11) 0.0071(10) 0.0019(8) 0.0004(9)
C14 0.0145(8) 0.0310(11) 0.0208(9) 0.0112(8) 0.0011(7) 0.0011(7)
C15 0.0107(7) 0.0255(9) 0.0149(8) 0.0051(7) 0.0024(6) 0.0039(7)
N2 0.0145(7) 0.0183(7) 0.0161(7) 0.0028(6) 0.0022(6) 0.0029(6)
C16 0.0129(7) 0.0200(9) 0.0144(8) 0.0027(7) 0.0003(6) 0.0021(6)
C17 0.0182(8) 0.0179(9) 0.0238(10) 0.0032(7) 0.0049(7) 0.0016(7)
C18 0.0242(10) 0.0265(11) 0.0214(10) 0.0013(8) 0.0038(8) 0.0023(8)
N3 0.0211(8) 0.0273(9) 0.0178(8) -0.0011(7) 0.0003(6) 0.0016(7)
C19 0.0344(13) 0.0384(13) 0.0206(11) -0.0008(10) -0.0079(9) 0.0057(10)
P 0.0154(2) 0.0251(3) 0.0193(2) 0.0032(2) 0.00193(18) 0.00326(19)
F1 0.0382(8) 0.0394(9) 0.0177(6) -0.0025(6) -0.0007(6) 0.0034(7)
F2 0.0401(9) 0.0709(13) 0.0188(7) 0.0073(8) 0.0021(6) 0.0185(9)
F3 0.0310(8) 0.0302(8) 0.0441(9) 0.0033(7) -0.0009(7) -0.0117(6)
F4 0.0278(7) 0.0266(7) 0.0451(9) -0.0026(6) -0.0062(6) 0.0077(6)
F5 0.0209(7) 0.0650(13) 0.0666(13) 0.0388(11) -0.0088(8) -0.0115(8)
F6 0.0426(9) 0.0489(10) 0.0317(8) 0.0009(7) 0.0043(7) 0.0291(8)

loop_
_atom_type_symbol
_atom_type_description
_atom_type_scat_dispersion_real
_atom_type_scat_dispersion_imag
_atom_type_scat_source
C C 0.0033 0.0016 'International Tables Vol C Tables 4.2.6.8 and 6.1.1.4'
H H 0.0000 0.0000 'International Tables Vol C Tables 4.2.6.8 and 6.1.1.4'
N N 0.0061 0.0033 'International Tables Vol C Tables 4.2.6.8 and 6.1.1.4'
F F 0.0171 0.0103 'International Tables Vol C Tables 4.2.6.8 and 6.1.1.4'
P P 0.1023 0.0942 'International Tables Vol C Tables 4.2.6.8 and 6.1.1.4'
Cl Cl 0.1484 0.1585 'International Tables Vol C Tables 4.2.6.8 and 6.1.1.4'
Ru Ru -1.2594 0.8363 'International Tables Vol C Tables 4.2.6.8 and 6.1.1.4'

loop_
_geom_angle_atom_site_label_1
_geom_angle_atom_site_label_2
_geom_angle_atom_site_label_3
_geom_angle
C16 Ru N1 76.42(7)
C16 Ru C2 91.11(9)
N1 Ru C2 126.69(9)
C16 Ru C1 107.81(9)
N1 Ru C1 97.20(8)
C2 Ru C1 37.58(9)
C16 Ru C3 102.54(11)
N1 Ru C3 164.49(9)
C2 Ru C3 37.95(10)
C1 Ru C3 68.15(9)
C16 Ru C6 143.12(9)
N1 Ru C6 93.38(9)
C2 Ru C6 66.52(10)
C1 Ru C6 37.47(9)
C3 Ru C6 78.12(11)
C16 Ru C4 133.30(12)
N1 Ru C4 149.68(12)
C2 Ru C4 67.40(11)
C1 Ru C4 80.45(9)
C3 Ru C4 36.52(13)
C6 Ru C4 66.34(12)
C16 Ru C5 168.07(11)
N1 Ru C5 114.55(11)
C2 Ru C5 78.59(10)
C1 Ru C5 67.39(10)
C3 Ru C5 65.61(13)
C6 Ru C5 36.56(12)
C4 Ru C5 36.66(14)
C16 Ru Cl 87.92(6)
N1 Ru Cl 86.59(5)
C2 Ru Cl 145.41(7)
C1 Ru Cl 164.27(7)
C3 Ru Cl 108.89(7)
C6 Ru Cl 127.32(7)
C4 Ru Cl 88.56(7)
C5 Ru Cl 97.12(7)
C2 C1 C6 116.8(2)
C2 C1 C7 123.0(2)
C6 C1 C7 120.2(2)
C2 C1 Ru 70.18(13)
C6 C1 Ru 71.94(13)
C7 C1 Ru 130.00(16)
C9 C7 C1 113.8(2)
C9 C7 C8 110.3(2)
C1 C7 C8 108.3(2)
C9 C7 H7 108.1
C1 C7 H7 108.1
C8 C7 H7 108.1
C7 C8 H8A 109.5
C7 C8 H8B 109.5
H8A C8 H8B 109.5
C7 C8 H8C 109.5
H8A C8 H8C 109.5
H8B C8 H8C 109.5
C7 C9 H9A 109.5
C7 C9 H9B 109.5
H9A C9 H9B 109.5
C7 C9 H9C 109.5
H9A C9 H9C 109.5
H9B C9 H9C 109.5
C1 C2 C3 121.5(3)
C1 C2 Ru 72.24(13)
C3 C2 Ru 72.68(14)
C1 C2 H2 119.3
C3 C2 H2 119.3
Ru C2 H2 128.1
C4 C3 C2 120.2(3)
C4 C3 Ru 72.58(15)
C2 C3 Ru 69.38(13)
C4 C3 H3 119.9
C2 C3 H3 119.9
Ru C3 H3 130.8
C3 C4 C5 119.1(3)
C3 C4 C10 120.5(4)
C5 C4 C10 120.5(4)
C3 C4 Ru 70.90(15)
C5 C4 Ru 72.08(15)
C10 C4 Ru 128.4(2)
C4 C10 H10A 109.5
C4 C10 H10B 109.5
H10A C10 H10B 109.5
C4 C10 H10C 109.5
H10A C10 H10C 109.5
H10B C10 H10C 109.5
C6 C5 C4 120.2(3)
C6 C5 Ru 70.51(14)
C4 C5 Ru 71.26(16)
C6 C5 H5 119.9
C4 C5 H5 119.9
Ru C5 H5 131.1
C5 C6 C1 122.2(3)
C5 C6 Ru 72.93(15)
C1 C6 Ru 70.59(13)
C5 C6 H6 118.9
C1 C6 H6 118.9
Ru C6 H6 130.3
C15 N1 C11 119.2(2)
C15 N1 Ru 116.87(14)
C11 N1 Ru 123.96(17)
N1 C11 C12 121.9(3)
N1 C11 H11 119.1
C12 C11 H11 119.1
C11 C12 C13 117.9(2)
C11 C12 H12 121.1
C13 C12 H12 121.1
C14 C13 C12 121.4(2)
C14 C13 H13 119.3
C12 C13 H13 119.3
C13 C14 C15 117.0(2)
C13 C14 H14 121.5
C15 C14 H14 121.5
N1 C15 N2 112.95(17)
N1 C15 C14 122.5(2)
N2 C15 C14 124.5(2)
C16 N2 C15 117.00(18)
C16 N2 C17 112.44(17)
C15 N2 C17 130.55(18)
N3 C16 N2 103.21(18)
N3 C16 Ru 140.20(15)
N2 C16 Ru 116.53(14)
C18 C17 N2 105.91(19)
C18 C17 H17 127.0
N2 C17 H17 127.0
C17 C18 N3 107.0(2)
C17 C18 H18 126.5
N3 C18 H18 126.5
C16 N3 C18 111.41(18)
C16 N3 C19 124.9(2)
C18 N3 C19 123.7(2)
N3 C19 H19A 109.5
N3 C19 H19B 109.5
H19A C19 H19B 109.5
N3 C19 H19C 109.5
H19A C19 H19C 109.5
H19B C19 H19C 109.5
F6 P F3 90.69(11)
F6 P F2 91.18(10)
F3 P F2 90.78(11)
F6 P F4 178.98(11)
F3 P F4 90.31(10)
F2 P F4 89.01(10)
F6 P F1 89.54(9)
F3 P F1 90.31(9)
F2 P F1 178.69(12)
F4 P F1 90.26(9)
F6 P F5 89.75(11)
F3 P F5 178.77(12)
F2 P F5 90.36(12)
F4 P F5 89.24(11)
F1 P F5 88.54(11)

loop_
_geom_bond_atom_site_label_1
_geom_bond_atom_site_label_2
_geom_bond_distance
Ru C16 2.009(2)
Ru N1 2.0925(18)
Ru C2 2.174(2)
Ru C1 2.201(2)
Ru C3 2.218(2)
Ru C6 2.219(2)
Ru C4 2.239(3)
Ru C5 2.250(3)
Ru Cl 2.4011(6)
C1 C2 1.409(4)
C1 C6 1.419(4)
C1 C7 1.525(4)
C7 C9 1.523(5)
C7 C8 1.536(4)
C7 H7 1.0000
C8 H8A 0.9800
C8 H8B 0.9800
C8 H8C 0.9800
C9 H9A 0.9800
C9 H9B 0.9800
C9 H9C 0.9800
C2 C3 1.429(4)
C2 H2 0.9500
C3 C4 1.397(5)
C3 H3 0.9500
C4 C5 1.412(5)
C4 C10 1.505(4)
C10 H10A 0.9800
C10 H10B 0.9800
C10 H10C 0.9800
C5 C6 1.402(4)
C5 H5 0.9500
C6 H6 0.9500
N1 C15 1.347(3)
N1 C11 1.356(3)
C11 C12 1.376(4)
C11 H11 0.9500
C12 C13 1.394(4)
C12 H12 0.9500
C13 C14 1.381(4)
C13 H13 0.9500
C14 C15 1.392(3)
C14 H14 0.9500
C15 N2 1.390(3)
N2 C16 1.372(2)
N2 C17 1.393(3)
C16 N3 1.351(3)
C17 C18 1.339(3)
C17 H17 0.9500
C18 N3 1.414(3)
C18 H18 0.9500
N3 C19 1.454(3)
C19 H19A 0.9800
C19 H19B 0.9800
C19 H19C 0.9800
P F6 1.5925(17)
P F3 1.5931(17)
P F2 1.5953(17)
P F4 1.5981(16)
P F1 1.6013(16)
P F5 1.6100(18)

loop_
_geom_torsion_atom_site_label_1
_geom_torsion_atom_site_label_2
_geom_torsion_atom_site_label_3
_geom_torsion_atom_site_label_4
_geom_torsion
C16 Ru C1 C2 67.42(16)
N1 Ru C1 C2 145.42(14)
C3 Ru C1 C2 -29.30(16)
C6 Ru C1 C2 -128.4(2)
C4 Ru C1 C2 -65.14(17)
C5 Ru C1 C2 -100.94(18)
Cl Ru C1 C2 -111.4(2)
C16 Ru C1 C6 -164.15(16)
N1 Ru C1 C6 -86.16(16)
C2 Ru C1 C6 128.4(2)
C3 Ru C1 C6 99.13(19)
C4 Ru C1 C6 63.28(19)
C5 Ru C1 C6 27.49(18)
Cl Ru C1 C6 17.0(3)
C16 Ru C1 C7 -49.5(3)
N1 Ru C1 C7 28.5(2)
C2 Ru C1 C7 -116.9(3)
C3 Ru C1 C7 -146.2(3)
C6 Ru C1 C7 114.6(3)
C4 Ru C1 C7 177.9(3)
C5 Ru C1 C7 142.1(3)
Cl Ru C1 C7 131.6(2)
C2 C1 C7 C9 -30.8(3)
C6 C1 C7 C9 151.3(3)
Ru C1 C7 C9 60.2(3)
C2 C1 C7 C8 92.3(3)
C6 C1 C7 C8 -85.6(3)
Ru C1 C7 C8 -176.8(2)
C6 C1 C2 C3 -0.8(3)
C7 C1 C2 C3 -178.7(2)
Ru C1 C2 C3 55.76(19)
C6 C1 C2 Ru -56.56(18)
C7 C1 C2 Ru 125.5(2)
C16 Ru C2 C1 -118.45(15)
N1 Ru C2 C1 -44.60(18)
C3 Ru C2 C1 132.4(2)
C6 Ru C2 C1 31.30(15)
C4 Ru C2 C1 104.26(18)
C5 Ru C2 C1 67.62(17)
Cl Ru C2 C1 153.61(12)
C16 Ru C2 C3 109.17(18)
N1 Ru C2 C3 -176.99(16)
C1 Ru C2 C3 -132.4(2)
C6 Ru C2 C3 -101.08(19)
C4 Ru C2 C3 -28.13(19)
C5 Ru C2 C3 -64.77(19)
Cl Ru C2 C3 21.2(2)
C1 C2 C3 C4 -1.7(3)
Ru C2 C3 C4 53.9(2)
C1 C2 C3 Ru -55.56(19)
C16 Ru C3 C4 151.66(17)
N1 Ru C3 C4 -123.9(4)
C2 Ru C3 C4 -133.0(3)
C1 Ru C3 C4 -103.95(19)
C6 Ru C3 C4 -66.10(18)
C5 Ru C3 C4 -29.79(18)
Cl Ru C3 C4 59.55(18)
C16 Ru C3 C2 -75.35(17)
N1 Ru C3 C2 9.1(5)
C1 Ru C3 C2 29.03(15)
C6 Ru C3 C2 66.89(17)
C4 Ru C3 C2 133.0(3)
C5 Ru C3 C2 103.19(18)
Cl Ru C3 C2 -167.46(14)
C2 C3 C4 C5 3.2(4)
Ru C3 C4 C5 55.6(2)
C2 C3 C4 C10 -176.4(2)
Ru C3 C4 C10 -124.0(3)
C2 C3 C4 Ru -52.4(2)
C16 Ru C4 C3 -39.5(2)
N1 Ru C4 C3 153.92(17)
C2 Ru C4 C3 29.16(16)
C1 Ru C4 C3 65.99(17)
C6 Ru C4 C3 102.37(18)
C5 Ru C4 C3 130.7(2)
Cl Ru C4 C3 -125.32(17)
C16 Ru C4 C5 -170.25(14)
N1 Ru C4 C5 23.2(3)
C2 Ru C4 C5 -101.56(17)
C1 Ru C4 C5 -64.73(16)
C3 Ru C4 C5 -130.7(2)
C6 Ru C4 C5 -28.34(15)
Cl Ru C4 C5 103.96(15)
C16 Ru C4 C10 74.7(5)
N1 Ru C4 C10 -91.8(5)
C2 Ru C4 C10 143.4(5)
C1 Ru C4 C10 -179.8(5)
C3 Ru C4 C10 114.2(5)
C6 Ru C4 C10 -143.4(5)
C5 Ru C4 C10 -115.1(5)
Cl Ru C4 C10 -11.1(4)
C3 C4 C5 C6 -2.3(4)
C10 C4 C5 C6 177.4(3)
Ru C4 C5 C6 52.8(2)
C3 C4 C5 Ru -55.0(2)
C10 C4 C5 Ru 124.6(3)
C16 Ru C5 C6 -96.5(5)
N1 Ru C5 C6 59.53(18)
C2 Ru C5 C6 -65.78(17)
C1 Ru C5 C6 -28.12(16)
C3 Ru C5 C6 -103.42(18)
C4 Ru C5 C6 -133.1(3)
Cl Ru C5 C6 149.02(16)
C16 Ru C5 C4 36.6(5)
N1 Ru C5 C4 -167.37(15)
C2 Ru C5 C4 67.33(17)
C1 Ru C5 C4 104.98(18)
C3 Ru C5 C4 29.69(16)
C6 Ru C5 C4 133.1(3)
Cl Ru C5 C4 -77.87(16)
C4 C5 C6 C1 -0.3(4)
Ru C5 C6 C1 52.9(2)
C4 C5 C6 Ru -53.1(2)
C2 C1 C6 C5 1.8(3)
C7 C1 C6 C5 179.8(2)
Ru C1 C6 C5 -53.9(2)
C2 C1 C6 Ru 55.66(18)
C7 C1 C6 Ru -126.3(2)
C16 Ru C6 C5 159.99(18)
N1 Ru C6 C5 -128.25(18)
C2 Ru C6 C5 102.9(2)
C1 Ru C6 C5 134.3(3)
C3 Ru C6 C5 64.86(19)
C4 Ru C6 C5 28.42(19)
Cl Ru C6 C5 -40.0(2)
C16 Ru C6 C1 25.7(2)
N1 Ru C6 C1 97.42(15)
C2 Ru C6 C1 -31.40(15)
C3 Ru C6 C1 -69.47(17)
C4 Ru C6 C1 -105.91(18)
C5 Ru C6 C1 -134.3(3)
Cl Ru C6 C1 -174.29(11)
C16 Ru N1 C15 3.60(15)
C2 Ru N1 C15 -77.48(18)
C1 Ru N1 C15 -103.05(16)
C3 Ru N1 C15 -84.4(4)
C6 Ru N1 C15 -140.50(16)
C4 Ru N1 C15 173.57(17)
C5 Ru N1 C15 -171.44(15)
Cl Ru N1 C15 92.28(15)
C16 Ru N1 C11 -176.0(2)
C2 Ru N1 C11 103.0(2)
C1 Ru N1 C11 77.38(19)
C3 Ru N1 C11 96.0(4)
C6 Ru N1 C11 39.9(2)
C4 Ru N1 C11 -6.0(3)
C5 Ru N1 C11 9.0(2)
Cl Ru N1 C11 -87.28(18)
C15 N1 C11 C12 2.9(4)
Ru N1 C11 C12 -177.56(19)
N1 C11 C12 C13 -1.5(4)
C11 C12 C13 C14 -0.9(4)
C12 C13 C14 C15 1.7(3)
C11 N1 C15 N2 177.38(19)
Ru N1 C15 N2 -2.2(2)
C11 N1 C15 C14 -2.0(3)
Ru N1 C15 C14 178.42(15)
C13 C14 C15 N1 -0.3(3)
C13 C14 C15 N2 -179.6(2)
N1 C15 N2 C16 -1.6(3)
C14 C15 N2 C16 177.81(19)
N1 C15 N2 C17 179.6(2)
C14 C15 N2 C17 -1.0(3)
C15 N2 C16 N3 -177.51(17)
C17 N2 C16 N3 1.5(2)
C15 N2 C16 Ru 4.7(2)
C17 N2 C16 Ru -176.21(14)
N1 Ru C16 N3 179.1(3)
C2 Ru C16 N3 -53.3(2)
C1 Ru C16 N3 -87.6(2)
C3 Ru C16 N3 -16.8(3)
C6 Ru C16 N3 -103.7(3)
C4 Ru C16 N3 6.0(3)
C5 Ru C16 N3 -23.3(6)
Cl Ru C16 N3 92.1(2)
N1 Ru C16 N2 -4.35(14)
C2 Ru C16 N2 123.24(16)
C1 Ru C16 N2 88.96(16)
C3 Ru C16 N2 159.76(15)
C6 Ru C16 N2 72.9(2)
C4 Ru C16 N2 -177.40(14)
C5 Ru C16 N2 153.3(4)
Cl Ru C16 N2 -91.34(14)
C16 N2 C17 C18 -0.8(2)
C15 N2 C17 C18 178.1(2)
N2 C17 C18 N3 -0.4(2)
N2 C16 N3 C18 -1.7(2)
Ru C16 N3 C18 175.12(19)
N2 C16 N3 C19 177.5(2)
Ru C16 N3 C19 -5.7(4)
C17 C18 N3 C16 1.4(3)
C17 C18 N3 C19 -177.9(2)
